data_1566563
loop_
_publ_author_name
'Chen, Jianwei'
'Chen, Jun'
'Wang, Siqi'
'Bao, Xiaoze'
'Li, Songwei'
'Wei, Bin'
'Zhang, Huawei'
'Wang, Hong'

_publ_section_title
;
 Amycolachromones A--F, Isolated from a Streptomycin-Resistant Strain of
 the Deep-Sea Marine Actinomycete Amycolatopsis sp. WP1
;
_journal_issue 3
_journal_name_full 'Marine Drugs'
_journal_page_first 162
_journal_paper_doi 10.3390/md20030162
_journal_volume 20
_journal_year 2022
_chemical_formula_sum 'C17 H22 O10'
_chemical_formula_weight 386.34
_space_group_crystal_system orthorhombic
_space_group_IT_number 19
_space_group_name_Hall 'P 2ac 2ab'
_space_group_name_H-M_alt 'P 21 21 21'
_atom_sites_solution_hydrogens mixed
_audit_creation_method SHELXL-2014/7
_cell_angle_alpha 90
_cell_angle_beta 90
_cell_angle_gamma 90
_cell_formula_units_Z 4
_cell_length_a 7.7760(3)
_cell_length_b 8.6993(4)
_cell_length_c 26.8196(11)
_cell_measurement_temperature 293(2)
_cell_volume 1814.23(13)
_computing_structure_refinement 'SHELXL-2014/7 (Sheldrick, 2014)'
_diffrn_ambient_temperature 293(2)
_diffrn_measured_fraction_theta_full 0.997
_diffrn_measured_fraction_theta_max 0.998
_diffrn_radiation_type MoK\a
_diffrn_radiation_wavelength 0.71073
_diffrn_reflns_av_R_equivalents 0.0332
_diffrn_reflns_av_unetI/netI 0.0272
_diffrn_reflns_Laue_measured_fraction_full 0.997
_diffrn_reflns_Laue_measured_fraction_max 0.998
_diffrn_reflns_limit_h_max 9
_diffrn_reflns_limit_h_min -9
_diffrn_reflns_limit_k_max 10
_diffrn_reflns_limit_k_min -10
_diffrn_reflns_limit_l_max 33
_diffrn_reflns_limit_l_min -33
_diffrn_reflns_number 18569
_diffrn_reflns_point_group_measured_fraction_full 0.998
_diffrn_reflns_point_group_measured_fraction_max 0.999
_diffrn_reflns_theta_full 25.242
_diffrn_reflns_theta_max 26.368
_diffrn_reflns_theta_min 3.038
_exptl_absorpt_coefficient_mu 0.118
_exptl_crystal_density_diffrn 1.414
_exptl_crystal_F_000 816
_refine_diff_density_max 0.584
_refine_diff_density_min -0.270
_refine_diff_density_rms 0.049
_refine_ls_abs_structure_details
;
 Flack x determined using 1141 quotients [(I+)-(I-)]/[(I+)+(I-)]
 (Parsons, Flack and Wagner, Acta Cryst. B69 (2013) 249-259).
;
_refine_ls_abs_structure_Flack 1.3(4)
_refine_ls_extinction_method none
_refine_ls_goodness_of_fit_ref 1.056
_refine_ls_hydrogen_treatment constr
_refine_ls_matrix_type full
_refine_ls_number_parameters 254
_refine_ls_number_reflns 3709
_refine_ls_number_restraints 0
_refine_ls_restrained_S_all 1.056
_refine_ls_R_factor_all 0.0584
_refine_ls_R_factor_gt 0.0472
_refine_ls_shift/su_max 0.000
_refine_ls_shift/su_mean 0.000
_refine_ls_structure_factor_coef Fsqd
_refine_ls_weighting_details 'w=1/[\s^2^(Fo^2^)+(0.0790P)^2^+0.3889P] where P=(Fo^2^+2Fc^2^)/3'
_refine_ls_weighting_scheme calc
_refine_ls_wR_factor_gt 0.1270
_refine_ls_wR_factor_ref 0.1347
_reflns_Friedel_coverage 0.726
_reflns_Friedel_fraction_full 1.000
_reflns_Friedel_fraction_max 1.000
_reflns_number_gt 3144
_reflns_number_total 3709
_reflns_threshold_expression 'I > 2\s(I)'
_cod_data_source_file temp_6.cif
_cod_data_source_block temp_6
_cod_database_code 1566563
_shelx_shelxl_version_number 2014/7
_shelx_space_group_comment
;
The symmetry employed for this shelxl refinement is uniquely defined
by the following loop, which should always be used as a source of
symmetry information in preference to the above space-group names.
They are only intended as comments.
;

loop_
_space_group_symop_operation_xyz
'x, y, z'
'-x+1/2, -y, z+1/2'
'-x, y+1/2, -z+1/2'
'x+1/2, -y+1/2, -z'

loop_
_atom_site_label
_atom_site_type_symbol
_atom_site_fract_x
_atom_site_fract_y
_atom_site_fract_z
_atom_site_U_iso_or_equiv
_atom_site_adp_type
_atom_site_occupancy
_atom_site_site_symmetry_order
_atom_site_calc_flag
_atom_site_refinement_flags_posn
_atom_site_refinement_flags_adp
_atom_site_refinement_flags_occupancy
_atom_site_disorder_assembly
_atom_site_disorder_group
O001 O 0.3625(3) 0.5827(3) 0.43695(8) 0.0332(5) Uani 1 1 d . . . . .
O002 O 0.5499(3) 0.7370(3) 0.36604(8) 0.0359(5) Uani 1 1 d . . . . .
H002 H 0.6024 0.7691 0.3417 0.054 Uiso 1 1 calc R U . . .
O003 O 0.0981(3) 0.8026(3) 0.44785(9) 0.0438(6) Uani 1 1 d . . . . .
H003 H 0.1473 0.7809 0.4740 0.066 Uiso 1 1 calc R U . . .
O004 O 0.5319(4) 0.4504(3) 0.29916(8) 0.0473(7) Uani 1 1 d . . . . .
O005 O 0.5980(4) 0.1750(3) 0.33524(10) 0.0500(7) Uani 1 1 d . . . . .
H005 H 0.5969 0.2429 0.3141 0.075 Uiso 1 1 calc R U . . .
O006 O 0.0523(4) 0.4759(4) 0.41741(10) 0.0518(7) Uani 1 1 d . . . . .
O007 O 0.3089(4) 0.6762(3) 0.26463(9) 0.0476(7) Uani 1 1 d . . . . .
O008 O 0.0646(4) 0.5501(4) 0.33864(10) 0.0533(8) Uani 1 1 d . . . . .
O009 O 0.2746(5) 0.3636(3) 0.20782(12) 0.0619(9) Uani 1 1 d . . . . .
H009 H 0.2895 0.4515 0.2179 0.093 Uiso 1 1 calc R U . . .
O00A O 0.2336(4) 0.7306(5) 0.53929(12) 0.0709(10) Uani 1 1 d G . . . .
H00Q H 0.1954 0.8146 0.5276 0.106 Uiso 1 1 d G U . . .
H00R H 0.3410 0.7387 0.5446 0.106 Uiso 1 1 d G U . . .
C00B C 0.4292(4) 0.4382(4) 0.43049(12) 0.0319(7) Uani 1 1 d . . . . .
C00C C 0.5458(5) 0.2334(4) 0.37939(13) 0.0367(7) Uani 1 1 d . . . . .
C00D C 0.2791(4) 0.6445(4) 0.39430(11) 0.0287(7) Uani 1 1 d . . . . .
C00E C 0.4051(4) 0.6488(4) 0.34988(11) 0.0290(7) Uani 1 1 d . . . . .
C00F C 0.4761(4) 0.3839(4) 0.38278(12) 0.0290(7) Uani 1 1 d . . . . .
C00G C 0.4719(4) 0.4861(4) 0.33965(11) 0.0306(7) Uani 1 1 d . . . . .
C00H C 0.1211(4) 0.5485(4) 0.38058(13) 0.0355(7) Uani 1 1 d . . . . .
C00I C 0.3197(4) 0.7317(4) 0.30559(12) 0.0342(7) Uani 1 1 d . . . . .
C00J C 0.2189(4) 0.8086(4) 0.40872(13) 0.0355(8) Uani 1 1 d . . . . .
H00J H 0.3187 0.8686 0.4196 0.043 Uiso 1 1 calc R U . . .
C00K C 0.5665(5) 0.1440(5) 0.42128(15) 0.0474(9) Uani 1 1 d . . . . .
H00K H 0.6106 0.0449 0.4187 0.057 Uiso 1 1 calc R U . . .
C00L C 0.4529(5) 0.3492(5) 0.47232(13) 0.0470(9) Uani 1 1 d . . . . .
H00L H 0.4235 0.3869 0.5036 0.056 Uiso 1 1 calc R U . . .
C00M C 0.1348(5) 0.8896(4) 0.36454(15) 0.0422(8) Uani 1 1 d . . . . .
H00M H 0.0292 0.8339 0.3561 0.051 Uiso 1 1 calc R U . . .
C00N C 0.5206(6) 0.2034(5) 0.46729(15) 0.0518(10) Uani 1 1 d . . . . .
H00N H 0.5359 0.1433 0.4956 0.062 Uiso 1 1 calc R U . . .
C00O C 0.2538(6) 0.8878(4) 0.31837(14) 0.0447(9) Uani 1 1 d . . . . .
H00A H 0.1911 0.9283 0.2900 0.054 Uiso 1 1 calc R U . . .
H00B H 0.3508 0.9553 0.3245 0.054 Uiso 1 1 calc R U . . .
C00P C 0.0855(7) 1.0558(5) 0.37818(19) 0.0617(12) Uani 1 1 d . . . . .
H00C H 0.1876 1.1131 0.3859 0.093 Uiso 1 1 calc R U . . .
H00D H 0.0106 1.0550 0.4066 0.093 Uiso 1 1 calc R U . . .
H00E H 0.0276 1.1028 0.3505 0.093 Uiso 1 1 calc R U . . .
C00Q C -0.1137(6) 0.4097(6) 0.4071(2) 0.0692(14) Uani 1 1 d . . . . .
H00F H -0.1912 0.4337 0.4339 0.104 Uiso 1 1 calc R U . . .
H00G H -0.1027 0.3002 0.4042 0.104 Uiso 1 1 calc R U . . .
H00H H -0.1577 0.4511 0.3765 0.104 Uiso 1 1 calc R U . . .
C00R C 0.1966(7) 0.2754(7) 0.2455(2) 0.0756(15) Uani 1 1 d . . . . .
H00I H 0.1419 0.1873 0.2309 0.113 Uiso 1 1 calc R U . . .
H00O H 0.1121 0.3367 0.2625 0.113 Uiso 1 1 calc R U . . .
H00P H 0.2824 0.2422 0.2689 0.113 Uiso 1 1 calc R U . . .

loop_
_atom_site_aniso_label
_atom_site_aniso_U_11
_atom_site_aniso_U_22
_atom_site_aniso_U_33
_atom_site_aniso_U_23
_atom_site_aniso_U_13
_atom_site_aniso_U_12
O001 0.0323(11) 0.0464(13) 0.0209(11) -0.0009(9) -0.0021(9) 0.0029(10)
O002 0.0315(12) 0.0447(13) 0.0315(12) -0.0016(10) 0.0021(10) -0.0093(11)
O003 0.0369(13) 0.0602(16) 0.0342(13) -0.0062(12) 0.0038(10) 0.0085(12)
O004 0.0702(18) 0.0441(14) 0.0277(13) 0.0001(10) 0.0116(12) 0.0150(14)
O005 0.0718(19) 0.0360(13) 0.0423(15) -0.0027(11) 0.0034(14) 0.0081(14)
O006 0.0381(14) 0.0743(19) 0.0430(14) 0.0124(14) 0.0015(12) -0.0177(14)
O007 0.0678(18) 0.0496(14) 0.0253(13) 0.0030(11) -0.0047(12) 0.0025(14)
O008 0.0515(16) 0.0700(19) 0.0382(14) 0.0039(13) -0.0131(13) -0.0203(16)
O009 0.074(2) 0.0473(16) 0.0644(19) -0.0110(14) 0.0219(17) -0.0032(16)
O00A 0.0463(16) 0.126(3) 0.0407(16) -0.0003(19) 0.0000(14) 0.0122(19)
C00B 0.0239(15) 0.0432(18) 0.0286(16) 0.0040(14) -0.0014(12) 0.0001(14)
C00C 0.0348(17) 0.0383(17) 0.0370(18) 0.0020(15) -0.0018(16) -0.0022(15)
C00D 0.0279(15) 0.0385(17) 0.0199(14) 0.0008(12) -0.0027(12) -0.0001(14)
C00E 0.0284(15) 0.0341(16) 0.0243(15) 0.0006(12) -0.0006(12) -0.0038(13)
C00F 0.0264(14) 0.0348(16) 0.0257(15) 0.0017(13) -0.0001(12) -0.0021(12)
C00G 0.0331(16) 0.0347(16) 0.0240(15) -0.0010(13) 0.0001(13) -0.0021(14)
C00H 0.0289(16) 0.0409(18) 0.0367(18) -0.0036(15) 0.0030(14) -0.0023(14)
C00I 0.0386(18) 0.0369(17) 0.0270(17) 0.0044(14) 0.0022(13) -0.0033(15)
C00J 0.0293(16) 0.0417(18) 0.0356(18) -0.0075(15) -0.0011(14) 0.0021(15)
C00K 0.050(2) 0.043(2) 0.049(2) 0.0125(17) -0.0023(18) 0.0029(18)
C00L 0.047(2) 0.066(2) 0.0285(18) 0.0082(17) 0.0013(16) 0.006(2)
C00M 0.044(2) 0.0385(18) 0.044(2) 0.0000(16) -0.0025(16) 0.0043(16)
C00N 0.053(2) 0.061(2) 0.042(2) 0.0251(19) 0.0013(18) 0.007(2)
C00O 0.056(2) 0.0387(19) 0.039(2) 0.0079(16) -0.0018(18) 0.0067(17)
C00P 0.072(3) 0.046(2) 0.067(3) -0.003(2) 0.006(2) 0.022(2)
C00Q 0.046(2) 0.076(3) 0.086(4) 0.003(3) 0.001(2) -0.016(2)
C00R 0.075(3) 0.092(4) 0.060(3) -0.002(3) 0.006(3) -0.019(3)

loop_
_atom_type_symbol
_atom_type_description
_atom_type_scat_dispersion_real
_atom_type_scat_dispersion_imag
_atom_type_scat_source
C C 0.0033 0.0016 'International Tables Vol C Tables 4.2.6.8 and 6.1.1.4'
H H 0.0000 0.0000 'International Tables Vol C Tables 4.2.6.8 and 6.1.1.4'
O O 0.0106 0.0060 'International Tables Vol C Tables 4.2.6.8 and 6.1.1.4'

loop_
_geom_angle_atom_site_label_1
_geom_angle_atom_site_label_2
_geom_angle_atom_site_label_3
_geom_angle
_geom_angle_site_symmetry_1
_geom_angle_site_symmetry_3
_geom_angle_publ_flag
C00B O001 C00D 114.7(2) . . ?
C00E O002 H002 109.5 . . ?
C00J O003 H003 109.5 . . ?
C00C O005 H005 109.5 . . ?
C00H O006 C00Q 114.9(3) . . ?
C00R O009 H009 109.5 . . ?
H00Q O00A H00R 109.5 . . ?
O001 C00B C00L 117.6(3) . . ?
O001 C00B C00F 121.3(3) . . ?
C00L C00B C00F 121.1(3) . . ?
O005 C00C C00K 117.9(3) . . ?
O005 C00C C00F 121.2(3) . . ?
C00K C00C C00F 120.9(3) . . ?
O001 C00D C00H 110.7(3) . . ?
O001 C00D C00E 109.9(2) . . ?
C00H C00D C00E 109.7(3) . . ?
O001 C00D C00J 106.6(2) . . ?
C00H C00D C00J 108.6(3) . . ?
C00E C00D C00J 111.2(3) . . ?
O002 C00E C00G 106.5(3) . . ?
O002 C00E C00I 108.8(3) . . ?
C00G C00E C00I 116.1(3) . . ?
O002 C00E C00D 106.2(2) . . ?
C00G C00E C00D 109.3(3) . . ?
C00I C00E C00D 109.4(3) . . ?
C00B C00F C00C 117.7(3) . . ?
C00B C00F C00G 120.5(3) . . ?
C00C C00F C00G 121.3(3) . . ?
O004 C00G C00F 122.7(3) . . ?
O004 C00G C00E 121.5(3) . . ?
C00F C00G C00E 115.4(3) . . ?
O008 C00H O006 124.6(3) . . ?
O008 C00H C00D 120.7(3) . . ?
O006 C00H C00D 114.6(3) . . ?
O007 C00I C00O 123.5(3) . . ?
O007 C00I C00E 123.1(3) . . ?
C00O C00I C00E 113.4(3) . . ?
O003 C00J C00M 108.1(3) . . ?
O003 C00J C00D 110.6(3) . . ?
C00M C00J C00D 111.1(3) . . ?
O003 C00J H00J 109.0 . . ?
C00M C00J H00J 109.0 . . ?
C00D C00J H00J 109.0 . . ?
C00C C00K C00N 119.1(4) . . ?
C00C C00K H00K 120.4 . . ?
C00N C00K H00K 120.4 . . ?
C00B C00L C00N 119.2(3) . . ?
C00B C00L H00L 120.4 . . ?
C00N C00L H00L 120.4 . . ?
C00J C00M C00P 110.8(3) . . ?
C00J C00M C00O 111.2(3) . . ?
C00P C00M C00O 110.4(3) . . ?
C00J C00M H00M 108.1 . . ?
C00P C00M H00M 108.1 . . ?
C00O C00M H00M 108.1 . . ?
C00L C00N C00K 121.9(3) . . ?
C00L C00N H00N 119.0 . . ?
C00K C00N H00N 119.0 . . ?
C00I C00O C00M 113.5(3) . . ?
C00I C00O H00A 108.9 . . ?
C00M C00O H00A 108.9 . . ?
C00I C00O H00B 108.9 . . ?
C00M C00O H00B 108.9 . . ?
H00A C00O H00B 107.7 . . ?
C00M C00P H00C 109.5 . . ?
C00M C00P H00D 109.5 . . ?
H00C C00P H00D 109.5 . . ?
C00M C00P H00E 109.5 . . ?
H00C C00P H00E 109.5 . . ?
H00D C00P H00E 109.5 . . ?
O006 C00Q H00F 109.5 . . ?
O006 C00Q H00G 109.5 . . ?
H00F C00Q H00G 109.5 . . ?
O006 C00Q H00H 109.5 . . ?
H00F C00Q H00H 109.5 . . ?
H00G C00Q H00H 109.5 . . ?
O009 C00R H00I 109.5 . . ?
O009 C00R H00O 109.5 . . ?
H00I C00R H00O 109.5 . . ?
O009 C00R H00P 109.5 . . ?
H00I C00R H00P 109.5 . . ?
H00O C00R H00P 109.5 . . ?

loop_
_geom_bond_atom_site_label_1
_geom_bond_atom_site_label_2
_geom_bond_distance
_geom_bond_site_symmetry_2
_geom_bond_publ_flag
O001 C00B 1.370(4) . ?
O001 C00D 1.421(4) . ?
O002 C00E 1.429(4) . ?
O002 H002 0.8200 . ?
O003 C00J 1.409(4) . ?
O003 H003 0.8200 . ?
O004 C00G 1.222(4) . ?
O005 C00C 1.351(4) . ?
O005 H005 0.8200 . ?
O006 C00H 1.289(4) . ?
O006 C00Q 1.440(5) . ?
O007 C00I 1.203(4) . ?
O008 C00H 1.208(4) . ?
O009 C00R 1.406(6) . ?
O009 H009 0.8200 . ?
O00A H00Q 0.8494 . ?
O00A H00R 0.8505 . ?
C00B C00L 1.375(5) . ?
C00B C00F 1.412(4) . ?
C00C C00K 1.376(5) . ?
C00C C00F 1.420(5) . ?
C00D C00H 1.530(5) . ?
C00D C00E 1.543(4) . ?
C00D C00J 1.552(5) . ?
C00E C00G 1.533(5) . ?
C00E C00I 1.540(4) . ?
C00F C00G 1.459(4) . ?
C00I C00O 1.491(5) . ?
C00J C00M 1.525(5) . ?
C00J H00J 0.9800 . ?
C00K C00N 1.385(6) . ?
C00K H00K 0.9300 . ?
C00L C00N 1.380(6) . ?
C00L H00L 0.9300 . ?
C00M C00P 1.540(5) . ?
C00M C00O 1.546(6) . ?
C00M H00M 0.9800 . ?
C00N H00N 0.9300 . ?
C00O H00A 0.9700 . ?
C00O H00B 0.9700 . ?
C00P H00C 0.9600 . ?
C00P H00D 0.9600 . ?
C00P H00E 0.9600 . ?
C00Q H00F 0.9600 . ?
C00Q H00G 0.9600 . ?
C00Q H00H 0.9600 . ?
C00R H00I 0.9600 . ?
C00R H00O 0.9600 . ?
C00R H00P 0.9600 . ?
